data_4126401
loop_
_publ_author_name
'Milner, Phillip J.'
'Siegelman, Rebecca L.'
'Forse, Alexander C.'
'Gonzalez, Miguel I.'
'Run\<cevski, Tom\<ce'
'Martell, Jeffrey D.'
'Reimer, Jeffrey A.'
'Long, Jeffrey R.'

_publ_section_title
;
 A Diaminopropane-Appended Metal--Organic Framework Enabling Efficient CO2
 Capture from Coal Flue Gas via a Mixed Adsorption Mechanism
;
_journal_name_full 'Journal of the American Chemical Society'
_journal_paper_doi 10.1021/jacs.7b07612
_journal_year 2017
_chemical_formula_moiety 'C21.89 H25.94 N2.85 O7.55 Zn2'
_chemical_formula_sum 'C21.89 H25.94 N2.85 O7.55 Zn2'
_chemical_formula_weight 580.52
_chemical_name_common Zn2(dobpdc)(dmpn)0.65(dmpn-CO2)0.774
_space_group_crystal_system trigonal
_space_group_IT_number 154
_space_group_name_Hall 'P 32 2"'
_space_group_name_H-M_alt 'P 32 2 1'
_symmetry_space_group_name_Hall 'P 32 2"'
_symmetry_space_group_name_H-M 'P 32 2 1'
_atom_sites_solution_hydrogens geom
_atom_sites_solution_primary 'intrinsic phasing'
_atom_sites_solution_secondary difmap
_audit_creation_date 2017-05-22
_audit_creation_method
;
Olex2 1.2
(compiled Mar 28 2017 19:26:29 for OlexSys, GUI svn.r5337)
;
_cell_angle_alpha 90
_cell_angle_beta 90
_cell_angle_gamma 120
_cell_formula_units_Z 3
_cell_length_a 21.6530(11)
_cell_length_b 21.6530(11)
_cell_length_c 6.7873(4)
_cell_measurement_reflns_used 9909
_cell_measurement_temperature 100(2)
_cell_measurement_theta_max 30.910
_cell_measurement_theta_min 2.785
_cell_volume 2755.9(3)
_computing_cell_refinement 'SAINT v8.34A (Bruker, 2013)'
_computing_data_collection 'Bruker APEX3 Bruker-AXS, Madison WI'
_computing_data_reduction 'SAINT v8.34A (Bruker, 2013)'
_computing_molecular_graphics 'Olex2 (Dolomanov et al., 2009)'
_computing_publication_material 'Olex2 (Dolomanov et al., 2009)'
_computing_structure_refinement 'ShelXL (Sheldrick, 2015)'
_computing_structure_solution 'ShelXT (Sheldrick, 2015)'
_diffrn_ambient_temperature 100(2)
_diffrn_detector_area_resol_mean 10.42
_diffrn_measured_fraction_theta_full 0.999
_diffrn_measured_fraction_theta_max 0.998
_diffrn_measurement_device_type 'Bruker D8 with PHOTON 100 detector'
_diffrn_measurement_method '\f and \w shutterless scans'
_diffrn_radiation_monochromator 'silicon 111'
_diffrn_radiation_type synchrotron
_diffrn_radiation_wavelength 0.6888
_diffrn_reflns_av_R_equivalents 0.0577
_diffrn_reflns_av_unetI/netI 0.0355
_diffrn_reflns_Laue_measured_fraction_full 0.999
_diffrn_reflns_Laue_measured_fraction_max 0.998
_diffrn_reflns_limit_h_max 32
_diffrn_reflns_limit_h_min -32
_diffrn_reflns_limit_k_max 32
_diffrn_reflns_limit_k_min -32
_diffrn_reflns_limit_l_max 10
_diffrn_reflns_limit_l_min -10
_diffrn_reflns_number 57085
_diffrn_reflns_point_group_measured_fraction_full 0.999
_diffrn_reflns_point_group_measured_fraction_max 0.998
_diffrn_reflns_theta_full 24.411
_diffrn_reflns_theta_max 30.954
_diffrn_reflns_theta_min 2.105
_diffrn_source
;
Advanced Light Source, station 11.3.1
;
_diffrn_standards_number 0
_exptl_absorpt_coefficient_mu 1.229
_exptl_absorpt_correction_T_max 0.898
_exptl_absorpt_correction_T_min 0.7664
_exptl_absorpt_correction_type multi-scan
_exptl_absorpt_process_details
;
SADABS-2014/2 (Bruker,2014) was used for absorption correction.
wR2(int) was 0.1126 before and 0.0638 after correction.
The Ratio of minimum to maximum transmission is 0.8535.
The \l/2 correction factor is Not present.
;
_exptl_crystal_colour 'pale yellow'
_exptl_crystal_colour_primary 'pale yellow'
_exptl_crystal_density_diffrn 1.065
_exptl_crystal_density_method 'not measured'
_exptl_crystal_description prism
_exptl_crystal_F_000 906
_exptl_crystal_size_max 0.214
_exptl_crystal_size_mid 0.214
_exptl_crystal_size_min 0.089
_refine_diff_density_max 0.838
_refine_diff_density_min -1.821
_refine_diff_density_rms 0.112
_refine_ls_abs_structure_details
;
 Refined as an inversion twin.
;
_refine_ls_abs_structure_Flack 0.47(3)
_refine_ls_extinction_method none
_refine_ls_goodness_of_fit_ref 1.205
_refine_ls_hydrogen_treatment constr
_refine_ls_matrix_type full
_refine_ls_number_parameters 231
_refine_ls_number_reflns 6402
_refine_ls_number_restraints 215
_refine_ls_restrained_S_all 1.207
_refine_ls_R_factor_all 0.0652
_refine_ls_R_factor_gt 0.0585
_refine_ls_shift/su_max 0.000
_refine_ls_shift/su_mean 0.000
_refine_ls_structure_factor_coef Fsqd
_refine_ls_weighting_details 'w=1/[\s^2^(Fo^2^)+(0.0411P)^2^+6.2666P] where P=(Fo^2^+2Fc^2^)/3'
_refine_ls_weighting_scheme calc
_refine_ls_wR_factor_gt 0.1332
_refine_ls_wR_factor_ref 0.1358
_reflns_Friedel_coverage 0.872
_reflns_Friedel_fraction_full 0.999
_reflns_Friedel_fraction_max 0.999
_reflns_number_gt 5853
_reflns_number_total 6402
_reflns_threshold_expression 'I > 2\s(I)'
_cod_data_source_file ja7b07612_si_001.cif
_cod_data_source_block rls134s
_cod_database_code 4126401
_shelx_shelxl_version_number 2016/6
_shelx_space_group_comment
;
The symmetry employed for this shelxl refinement is uniquely defined
by the following loop, which should always be used as a source of
symmetry information in preference to the above space-group names.
They are only intended as comments.
;
_shelx_estimated_absorpt_t_max 0.898
_shelx_estimated_absorpt_t_min 0.779
_olex2_refinement_description
;
1. Twinned data refinement
 Scales: 0.53(3)
 0.47(3)
2. Fixed Uiso
 At 1.2 times of:
  All C(H) groups, All C(H,H) groups, All N(H) groups, All N(H,H) groups, All
  N(H,H,H) groups
 At 1.5 times of:
  All C(H,H,H) groups
3. Restrained distances
 C10A-C9 \\sim C10B-C9 \\sim C11A-C9 \\sim C11B-C9 \\sim C12B-C9 \\sim C12A-C9
\\sim C9-C8
 with sigma of 0.02
 N2B-C12B \\sim N2A-C12A
 with sigma of 0.02
 C10B-C11B \\sim C10A-C11A
 with sigma of 0.02
4. Uiso/Uaniso restraints and constraints
N1 \\sim C8 \\sim C9 \\sim N2B \\sim C10B \\sim C11B \\sim C12B: within 2A with
sigma of 0.01 and sigma for terminal atoms of 0.02
N1 \\sim C8 \\sim C9 \\sim O4 \\sim O5 \\sim N2A \\sim C10A \\sim C11A \\sim
C12A \\sim C13: within 2A with sigma of 0.04 and sigma for terminal atoms of
0.08
C10A \\sim C11A \\sim C10B \\sim C11B: within 2A with sigma of 0.01 and sigma
for terminal atoms of 0.01
5. Rigid body (RIGU) restrains
 N1, C8, C9, O4, O5, N2A, C10A, C11A, C12A, C13
 with sigma for 1-2 distances of 0.004 and sigma for 1-3 distances of 0.004
 N1, C8, C9, N2B, C10B, C11B, C12B
 with sigma for 1-2 distances of 0.004 and sigma for 1-3 distances of 0.004
6. Others
 Fixed Sof: C8(0.712) H8A(0.712) H8B(0.712) C9(0.712) O4(0.387) O5(0.387)
 N2A(0.387) H2A(0.387) C10A(0.387) H10A(0.387) H10B(0.387) H10C(0.387)
 C11A(0.387) H11A(0.387) H11B(0.387) H11C(0.387) C12A(0.387) H12A(0.387)
 H12B(0.387) C13(0.387) N2B(0.325) H2BA(0.217) H2BB(0.217) H2BC(0.217)
 C10B(0.325) H10D(0.325) H10E(0.325) H10F(0.325) C11B(0.325) H11D(0.325)
 H11E(0.325) H11F(0.325) C12B(0.325) H12C(0.325) H12D(0.325)
7.a Secondary CH2 refined with riding coordinates:
 N1(H1A,H1B), C8(H8A,H8B), C12A(H12A,H12B), C12B(H12C,H12D)
7.b Me refined with riding coordinates:
 C10A(H10A,H10B,H10C)
7.c Aromatic/amide H refined with riding coordinates:
 C3(H3), C5(H5), C6(H6), N2A(H2A)
7.d Idealised Me refined as rotating group:
 C11A(H11A,H11B,H11C), N2B(H2BA,H2BB,H2BC), C10B(H10D,H10E,H10F), C11B(H11D,
 H11E,H11F)
;
_olex2_submission_special_instructions 'No special instructions were received'

loop_
_space_group_symop_operation_xyz
'x, y, z'
'-y, x-y, z+2/3'
'-x+y, -x, z+1/3'
'y, x, -z'
'x-y, -y, -z+1/3'
'-x, -x+y, -z+2/3'

loop_
_atom_site_label
_atom_site_type_symbol
_atom_site_fract_x
_atom_site_fract_y
_atom_site_fract_z
_atom_site_U_iso_or_equiv
_atom_site_adp_type
_atom_site_occupancy
_atom_site_site_symmetry_order
_atom_site_calc_flag
_atom_site_refinement_flags_posn
_atom_site_refinement_flags_adp
_atom_site_refinement_flags_occupancy
_atom_site_disorder_assembly
_atom_site_disorder_group
Zn1 Zn 0.27590(3) 0.66849(3) 0.30757(6) 0.01330(12) Uani 1 1 d . . . . .
O1 O 0.24031(18) 0.58173(18) 1.1246(4) 0.0137(6) Uani 1 1 d . . . . .
O2 O 0.28597(17) 0.64246(18) 0.7611(4) 0.0116(6) Uani 1 1 d . . . . .
O3 O 0.20513(18) 0.6174(2) 0.5293(5) 0.0197(8) Uani 1 1 d . . . . .
N1 N 0.2095(3) 0.7074(4) 0.1940(9) 0.0425(14) Uani 1 1 d . U . . .
H1A H 0.164661 0.672036 0.206470 0.051 Uiso 1 1 calc R . . . .
H1B H 0.214424 0.741901 0.274970 0.051 Uiso 1 1 calc R . . . .
C1 C 0.1766(2) 0.5504(3) 1.0388(7) 0.0139(8) Uani 1 1 d . . . . .
C2 C 0.1651(2) 0.5602(3) 0.8367(6) 0.0132(8) Uani 1 1 d . . . . .
C3 C 0.0955(2) 0.5239(3) 0.7614(6) 0.0172(9) Uani 1 1 d . . . . .
H3 H 0.088597 0.529785 0.629048 0.021 Uiso 1 1 calc R . . . .
C4 C 0.0365(2) 0.4796(3) 0.8752(7) 0.0195(10) Uani 1 1 d . . . . .
C5 C 0.0487(3) 0.4712(3) 1.0742(7) 0.0253(12) Uani 1 1 d . . . . .
H5 H 0.010393 0.441168 1.154132 0.030 Uiso 1 1 calc R . . . .
C6 C 0.1164(2) 0.5067(3) 1.1530(7) 0.0213(10) Uani 1 1 d . . . . .
H6 H 0.122358 0.501417 1.286435 0.026 Uiso 1 1 calc R . . . .
C7 C 0.2230(2) 0.6092(3) 0.7016(6) 0.0120(8) Uani 1 1 d . . . . .
C8 C 0.2166(7) 0.7356(7) -0.0101(15) 0.046(2) Uani 0.712 1 d D U P B .
H8A H 0.208237 0.697129 -0.099310 0.055 Uiso 0.712 1 calc R . P . .
H8B H 0.266061 0.772394 -0.026973 0.055 Uiso 0.712 1 calc R . P . .
C9 C 0.1710(8) 0.7664(8) -0.0817(16) 0.064(3) Uani 0.712 1 d D U P . .
O4 O 0.0572(11) 0.6298(10) -0.591(3) 0.068(5) Uani 0.387 1 d . U P A 1
O5 O 0.0524(10) 0.7297(11) -0.512(3) 0.067(5) Uani 0.387 1 d . U P A 1
N2A N 0.1390(9) 0.7133(9) -0.402(3) 0.044(4) Uani 0.387 1 d D U P A 1
H2A H 0.156134 0.685010 -0.395780 0.053 Uiso 0.387 1 calc R . P A 1
C10A C 0.2246(17) 0.8465(12) -0.006(5) 0.088(6) Uani 0.387 1 d D U P B 1
H10A H 0.225963 0.847174 0.135213 0.133 Uiso 0.387 1 calc R . P B 1
H10B H 0.271512 0.862392 -0.056959 0.133 Uiso 0.387 1 calc R . P B 1
H10C H 0.208013 0.877706 -0.051878 0.133 Uiso 0.387 1 calc R . P B 1
C11A C 0.0925(12) 0.7281(17) -0.001(4) 0.078(5) Uani 0.387 1 d D U P B 1
H11A H 0.071985 0.677387 -0.013930 0.117 Uiso 0.387 1 calc GR . P B 1
H11B H 0.064798 0.743310 -0.075337 0.117 Uiso 0.387 1 calc GR . P B 1
H11C H 0.092837 0.740073 0.135177 0.117 Uiso 0.387 1 calc GR . P B 1
C12A C 0.1770(14) 0.7778(12) -0.303(2) 0.051(5) Uani 0.387 1 d D U P A 1
H12A H 0.158668 0.808962 -0.338965 0.062 Uiso 0.387 1 calc R . P A 1
H12B H 0.226802 0.800905 -0.341170 0.062 Uiso 0.387 1 calc R . P A 1
C13 C 0.0773(11) 0.6892(12) -0.510(3) 0.045(4) Uani 0.387 1 d . U P A 1
N2B N 0.209(2) 0.7573(17) -0.454(4) 0.086(8) Uani 0.325 1 d D U P B 2
H2BA H 0.193571 0.767271 -0.563198 0.103 Uiso 0.217 1 calc GR . P B 2
H2BB H 0.185841 0.710350 -0.433792 0.103 Uiso 0.217 1 calc GR . P B 2
H2BC H 0.255755 0.772511 -0.465560 0.103 Uiso 0.217 1 calc GR . P B 2
C10B C 0.1704(19) 0.8223(16) 0.052(4) 0.070(5) Uani 0.325 1 d D U P B 2
H10D H 0.135568 0.799241 0.153715 0.106 Uiso 0.325 1 calc GR . P B 2
H10E H 0.158614 0.852412 -0.024163 0.106 Uiso 0.325 1 calc GR . P B 2
H10F H 0.216684 0.850671 0.109884 0.106 Uiso 0.325 1 calc GR . P B 2
C11B C 0.1062(16) 0.6937(14) -0.141(5) 0.079(6) Uani 0.325 1 d D U P B 2
H11D H 0.122750 0.664341 -0.200420 0.118 Uiso 0.325 1 calc GR . P B 2
H11E H 0.077210 0.701372 -0.233904 0.118 Uiso 0.325 1 calc GR . P B 2
H11F H 0.078475 0.670324 -0.026247 0.118 Uiso 0.325 1 calc GR . P B 2
C12B C 0.198(2) 0.792(2) -0.292(3) 0.075(6) Uani 0.325 1 d D U P B 2
H12C H 0.166858 0.807554 -0.343644 0.090 Uiso 0.325 1 calc R . P B 2
H12D H 0.244080 0.834491 -0.273784 0.090 Uiso 0.325 1 calc R . P B 2

loop_
_atom_site_aniso_label
_atom_site_aniso_U_11
_atom_site_aniso_U_22
_atom_site_aniso_U_33
_atom_site_aniso_U_23
_atom_site_aniso_U_13
_atom_site_aniso_U_12
Zn1 0.0124(2) 0.0152(2) 0.00857(18) -0.00045(19) 0.00113(17) 0.00412(19)
O1 0.0084(14) 0.0190(15) 0.0095(13) 0.0024(11) -0.0031(11) 0.0036(12)
O2 0.0077(14) 0.0134(15) 0.0087(12) 0.0037(11) 0.0015(11) 0.0015(12)
O3 0.0130(15) 0.031(2) 0.0075(13) 0.0036(12) 0.0003(11) 0.0049(14)
N1 0.036(3) 0.056(4) 0.049(3) -0.002(3) -0.006(3) 0.033(3)
C1 0.0088(18) 0.019(2) 0.0101(18) -0.0012(15) -0.0013(14) 0.0035(16)
C2 0.0088(18) 0.019(2) 0.0071(17) 0.0013(15) -0.0003(14) 0.0038(16)
C3 0.0121(19) 0.029(3) 0.0070(17) -0.0013(16) -0.0003(15) 0.0081(18)
C4 0.0082(18) 0.034(3) 0.0083(18) -0.0009(17) 0.0005(14) 0.0045(18)
C5 0.0114(19) 0.041(3) 0.0081(18) 0.006(2) 0.0024(15) 0.001(2)
C6 0.0113(18) 0.032(3) 0.0087(17) 0.0028(18) 0.0003(14) 0.0014(19)
C7 0.0107(18) 0.0146(19) 0.0088(17) -0.0018(15) 0.0011(14) 0.0048(16)
C8 0.061(5) 0.063(6) 0.042(4) 0.001(4) -0.004(4) 0.052(5)
C9 0.085(7) 0.089(7) 0.055(5) 0.000(5) -0.021(5) 0.071(6)
O4 0.088(13) 0.073(10) 0.059(10) -0.032(8) -0.032(9) 0.052(10)
O5 0.083(13) 0.081(12) 0.071(11) -0.006(10) -0.016(10) 0.068(11)
N2A 0.046(8) 0.047(8) 0.054(9) -0.013(7) -0.013(7) 0.034(7)
C10A 0.132(14) 0.089(11) 0.079(12) -0.016(10) -0.021(12) 0.082(11)
C11A 0.087(9) 0.126(12) 0.067(10) -0.005(9) -0.019(8) 0.087(9)
C12A 0.052(11) 0.054(11) 0.057(8) -0.005(7) -0.034(8) 0.033(9)
C13 0.040(8) 0.045(9) 0.063(11) -0.006(8) -0.009(8) 0.032(7)
N2B 0.12(2) 0.066(15) 0.078(13) 0.007(12) 0.003(14) 0.047(15)
C10B 0.107(11) 0.097(10) 0.071(9) -0.002(8) -0.013(9) 0.099(9)
C11B 0.088(11) 0.114(12) 0.067(12) -0.012(10) -0.026(9) 0.075(9)
C12B 0.100(13) 0.097(12) 0.055(8) 0.002(9) -0.023(9) 0.069(10)

loop_
_atom_type_symbol
_atom_type_description
_atom_type_scat_dispersion_real
_atom_type_scat_dispersion_imag
_atom_type_scat_source
C C 0.0030 0.0020 'ANOMDisVal Program in PLATON Spek, A. L. J. Appl. Crystallogr. 2003, 36, 7-13'
H H 0.0000 0.0000 'ANOMDisVal Program in PLATON Spek, A. L. J. Appl. Crystallogr. 2003, 36, 7-13'
N N 0.0060 0.0030 'ANOMDisVal Program in PLATON Spek, A. L. J. Appl. Crystallogr. 2003, 36, 7-13'
O O 0.0100 0.0060 'ANOMDisVal Program in PLATON Spek, A. L. J. Appl. Crystallogr. 2003, 36, 7-13'
Zn Zn 0.3060 1.3610 'ANOMDisVal Program in PLATON Spek, A. L. J. Appl. Crystallogr. 2003, 36, 7-13'

loop_
_geom_angle_atom_site_label_1
_geom_angle_atom_site_label_2
_geom_angle_atom_site_label_3
_geom_angle
_geom_angle_site_symmetry_1
_geom_angle_site_symmetry_3
Zn1 Zn1 Zn1 105.945(18) 3_565 2_664
O1 Zn1 Zn1 39.52(9) 1_554 2_664
O1 Zn1 Zn1 130.29(10) 1_554 3_565
O1 Zn1 Zn1 39.88(10) 3_564 3_565
O1 Zn1 Zn1 122.68(9) 3_564 2_664
O1 Zn1 O1 161.87(12) 3_564 1_554
O1 Zn1 O2 78.52(12) 3_564 2_664
O1 Zn1 O2 82.95(12) 3_564 3_564
O1 Zn1 O2 81.74(12) 1_554 3_564
O1 Zn1 O2 88.84(12) 1_554 2_664
O1 Zn1 N1 94.5(2) 3_564 .
O1 Zn1 N1 97.1(2) 1_554 .
O2 Zn1 Zn1 89.76(9) 3_564 3_565
O2 Zn1 Zn1 45.41(9) 3_564 2_664
O2 Zn1 Zn1 69.34(8) 2_664 2_664
O2 Zn1 Zn1 41.65(8) 2_664 3_565
O2 Zn1 O2 78.08(3) 3_564 2_664
O2 Zn1 N1 97.6(2) 3_564 .
O3 Zn1 Zn1 85.34(10) . 3_565
O3 Zn1 Zn1 130.19(12) . 2_664
O3 Zn1 O1 97.27(14) . 3_564
O3 Zn1 O1 96.53(14) . 1_554
O3 Zn1 O2 171.90(14) . 3_564
O3 Zn1 O2 94.01(13) . 2_664
O3 Zn1 N1 90.5(2) . .
N1 Zn1 Zn1 112.32(17) . 2_664
N1 Zn1 Zn1 132.61(18) . 3_565
N1 Zn1 O2 172.1(2) . 2_664
Zn1 O1 Zn1 100.60(14) 2_665 1_556
C1 O1 Zn1 123.4(3) . 1_556
C1 O1 Zn1 122.4(3) . 2_665
Zn1 O2 Zn1 92.93(12) 2_665 3_565
C7 O2 Zn1 126.1(3) . 2_665
C7 O2 Zn1 137.2(3) . 3_565
C7 O3 Zn1 123.8(3) . .
Zn1 N1 H1A 106.6 . .
Zn1 N1 H1B 106.6 . .
H1A N1 H1B 106.6 . .
C8 N1 Zn1 122.9(5) . .
C8 N1 H1A 106.6 . .
C8 N1 H1B 106.6 . .
O1 C1 C2 124.0(4) . .
O1 C1 C6 118.7(4) . .
C6 C1 C2 117.3(4) . .
C1 C2 C7 123.4(4) . .
C3 C2 C1 119.1(4) . .
C3 C2 C7 117.5(4) . .
C2 C3 H3 118.5 . .
C4 C3 C2 123.0(4) . .
C4 C3 H3 118.5 . .
C3 C4 C4 121.6(5) . 6_556
C3 C4 C5 117.2(4) . .
C5 C4 C4 121.3(5) . 6_556
C4 C5 H5 119.4 . .
C6 C5 C4 121.1(4) . .
C6 C5 H5 119.4 . .
C1 C6 H6 118.9 . .
C5 C6 C1 122.3(4) . .
C5 C6 H6 118.9 . .
O2 C7 O3 122.5(4) . .
O2 C7 C2 120.0(4) . .
O3 C7 C2 117.3(4) . .
N1 C8 H8A 107.0 . .
N1 C8 H8B 107.0 . .
N1 C8 C9 121.3(9) . .
H8A C8 H8B 106.8 . .
C9 C8 H8A 107.0 . .
C9 C8 H8B 107.0 . .
C8 C9 C10A 95.5(15) . .
C8 C9 C11A 115.2(13) . .
C8 C9 C11B 95.4(15) . .
C8 C9 C12B 103.5(18) . .
C11A C9 C10A 117.6(17) . .
C12A C9 C8 111.5(13) . .
C12A C9 C10A 100.5(18) . .
C12A C9 C11A 114.4(16) . .
C10B C9 C8 115.2(12) . .
C10B C9 C11B 127(2) . .
C10B C9 C12B 115(2) . .
C12B C9 C11B 96(2) . .
C12A N2A H2A 116.1 . .
C13 N2A H2A 116.1 . .
C13 N2A C12A 127.7(17) . .
C9 C10A H10A 109.5 . .
C9 C10A H10B 109.5 . .
C9 C10A H10C 109.5 . .
H10A C10A H10B 109.5 . .
H10A C10A H10C 109.5 . .
H10B C10A H10C 109.5 . .
C9 C11A H11A 109.5 . .
C9 C11A H11B 109.5 . .
C9 C11A H11C 109.5 . .
H11A C11A H11B 109.5 . .
H11A C11A H11C 109.5 . .
H11B C11A H11C 109.5 . .
C9 C12A H12A 109.4 . .
C9 C12A H12B 109.4 . .
N2A C12A C9 111.0(18) . .
N2A C12A H12A 109.4 . .
N2A C12A H12B 109.4 . .
H12A C12A H12B 108.0 . .
O4 C13 N2A 113.1(17) . .
O5 C13 O4 132(2) . .
O5 C13 N2A 114.8(19) . .
H2BA N2B H2BB 109.5 . .
H2BA N2B H2BC 109.5 . .
H2BB N2B H2BC 109.5 . .
C12B N2B H2BA 109.5 . .
C12B N2B H2BB 109.5 . .
C12B N2B H2BC 109.5 . .
C9 C10B H10D 109.5 . .
C9 C10B H10E 109.5 . .
C9 C10B H10F 109.5 . .
H10D C10B H10E 109.5 . .
H10D C10B H10F 109.5 . .
H10E C10B H10F 109.5 . .
C9 C11B H11D 109.5 . .
C9 C11B H11E 109.5 . .
C9 C11B H11F 109.5 . .
H11D C11B H11E 109.5 . .
H11D C11B H11F 109.5 . .
H11E C11B H11F 109.5 . .
C9 C12B H12C 104.2 . .
C9 C12B H12D 104.2 . .
N2B C12B C9 132(3) . .
N2B C12B H12C 104.2 . .
N2B C12B H12D 104.2 . .
H12C C12B H12D 105.5 . .

loop_
_geom_bond_atom_site_label_1
_geom_bond_atom_site_label_2
_geom_bond_distance
_geom_bond_site_symmetry_2
Zn1 Zn1 3.1481(6) 2_664
Zn1 Zn1 3.1481(6) 3_565
Zn1 O1 2.054(3) 1_554
Zn1 O1 2.038(3) 3_564
Zn1 O2 2.245(3) 2_664
Zn1 O2 2.095(3) 3_564
Zn1 O3 2.035(3) .
Zn1 N1 2.141(5) .
O1 C1 1.328(5) .
O2 C7 1.248(5) .
O3 C7 1.272(6) .
N1 H1A 0.8900 .
N1 H1B 0.8900 .
N1 C8 1.490(12) .
C1 C2 1.429(6) .
C1 C6 1.401(6) .
C2 C3 1.402(6) .
C2 C7 1.487(6) .
C3 H3 0.9300 .
C3 C4 1.387(6) .
C4 C4 1.481(9) 6_556
C4 C5 1.406(6) .
C5 H5 0.9300 .
C5 C6 1.379(7) .
C6 H6 0.9300 .
C8 H8A 0.9700 .
C8 H8B 0.9700 .
C8 C9 1.522(11) .
C9 C10A 1.614(19) .
C9 C11A 1.570(18) .
C9 C12A 1.516(18) .
C9 C10B 1.517(17) .
C9 C11B 1.550(19) .
C9 C12B 1.54(2) .
O4 C13 1.26(3) .
O5 C13 1.24(2) .
N2A H2A 0.8600 .
N2A C12A 1.39(2) .
N2A C13 1.38(3) .
C10A H10A 0.9600 .
C10A H10B 0.9600 .
C10A H10C 0.9600 .
C11A H11A 0.9600 .
C11A H11B 0.9600 .
C11A H11C 0.9600 .
C12A H12A 0.9700 .
C12A H12B 0.9700 .
N2B H2BA 0.8900 .
N2B H2BB 0.8900 .
N2B H2BC 0.8900 .
N2B C12B 1.41(3) .
C10B H10D 0.9600 .
C10B H10E 0.9600 .
C10B H10F 0.9600 .
C11B H11D 0.9600 .
C11B H11E 0.9600 .
C11B H11F 0.9600 .
C12B H12C 0.9700 .
C12B H12D 0.9700 .

loop_
_geom_hbond_atom_site_label_D
_geom_hbond_atom_site_label_H
_geom_hbond_atom_site_label_A
_geom_hbond_distance_DH
_geom_hbond_distance_HA
_geom_hbond_distance_DA
_geom_hbond_angle_DHA
_geom_hbond_site_symmetry_A
N1 H1A O4 0.89 2.45 3.21(2) 142.9 1_556
N1 H1B N2A 0.89 2.61 3.169(19) 121.3 1_556
N1 H1B N2B 0.89 1.89 2.62(3) 139.3 1_556
N2A H2A O3 0.86 2.25 3.089(16) 163.7 1_554
N2B H2BB O3 0.89 2.26 2.99(3) 138.0 1_554
N2B H2BC O1 0.89 2.07 2.90(4) 153.1 3_563

loop_
_geom_torsion_atom_site_label_1
_geom_torsion_atom_site_label_2
_geom_torsion_atom_site_label_3
_geom_torsion_atom_site_label_4
_geom_torsion
_geom_torsion_site_symmetry_1
_geom_torsion_site_symmetry_4
Zn1 O1 C1 C2 -30.3(6) 2_665 .
Zn1 O1 C1 C2 102.6(5) 1_556 .
Zn1 O1 C1 C6 151.6(4) 2_665 .
Zn1 O1 C1 C6 -75.5(6) 1_556 .
Zn1 O2 C7 O3 -0.1(7) 3_565 .
Zn1 O2 C7 O3 -151.8(4) 2_665 .
Zn1 O2 C7 C2 -177.0(3) 3_565 .
Zn1 O2 C7 C2 31.3(6) 2_665 .
Zn1 O3 C7 O2 13.3(7) . .
Zn1 O3 C7 C2 -169.7(3) . .
Zn1 N1 C8 C9 -176.7(10) . .
O1 C1 C2 C3 179.5(5) . .
O1 C1 C2 C7 -2.7(8) . .
O1 C1 C6 C5 -178.7(6) . .
N1 C8 C9 C10A 87.8(18) . .
N1 C8 C9 C11A -36(2) . .
N1 C8 C9 C12A -168.7(14) . .
N1 C8 C9 C10B 51(2) . .
N1 C8 C9 C11B -84.7(19) . .
N1 C8 C9 C12B 177.5(19) . .
C1 C2 C3 C4 1.3(8) . .
C1 C2 C7 O2 2.5(7) . .
C1 C2 C7 O3 -174.6(5) . .
C2 C1 C6 C5 3.1(9) . .
C2 C3 C4 C4 178.9(4) . 6_556
C2 C3 C4 C5 -0.6(9) . .
C3 C2 C7 O2 -179.7(5) . .
C3 C2 C7 O3 3.3(7) . .
C3 C4 C5 C6 1.2(9) . .
C4 C4 C5 C6 -178.3(5) 6_556 .
C4 C5 C6 C1 -2.6(10) . .
C6 C1 C2 C3 -2.4(7) . .
C6 C1 C2 C7 175.4(5) . .
C7 C2 C3 C4 -176.6(5) . .
C8 C9 C12A N2A 75(2) . .
C8 C9 C12B N2B 50(5) . .
C10A C9 C12A N2A 175(2) . .
C11A C9 C12A N2A -58(2) . .
C12A N2A C13 O4 177(2) . .
C12A N2A C13 O5 -3(4) . .
C13 N2A C12A C9 110(2) . .
C10B C9 C12B N2B 177(4) . .
C11B C9 C12B N2B -47(5) . .

loop_
_twin_individual_id
_twin_individual_mass_fraction_refined
1 0.53(3)
2 0.47(3)
